data_7113520
loop_
_publ_author_name
'Leung, Wing-Por'
'So, Cheuk-Wai'
'Wang, Jin-Zhi'
'Mak, Thomas C. W.'

_publ_section_title
;
 A novel synthesis of metallogermacyclopropane and molybdenum
 bis(iminophosphorano)carbene complexes from bisgermavinylidene
;
_journal_coden_ASTM CHCOFS
_journal_issue 2
_journal_name_full
;
 Chemical Communications (Cambridge, United Kingdom)
;
_journal_page_first 248
_journal_page_last 249
_journal_paper_doi 10.1039/b210598e
_journal_year 2003
_chemical_formula_sum 'C39 H38 Ge N2 O8 P2 Si2 W2'
_chemical_formula_weight 1221.12
_space_group_IT_number 19
_symmetry_cell_setting orthorhombic
_symmetry_space_group_name_Hall 'P 2ac 2ab'
_symmetry_space_group_name_H-M 'P 21 21 21'
_atom_sites_solution_hydrogens geom
_atom_sites_solution_primary direct
_atom_sites_solution_secondary difmap
_audit_creation_method SHELXL-97
_cell_angle_alpha 90.00
_cell_angle_beta 90.00
_cell_angle_gamma 90.00
_cell_formula_units_Z 4
_cell_length_a 10.9208(15)
_cell_length_b 19.945(3)
_cell_length_c 20.951(3)
_cell_measurement_reflns_used 21414
_cell_measurement_temperature 294(2)
_cell_measurement_theta_max 27.5
_cell_measurement_theta_min 1
_cell_volume 4563.4(11)
_computing_cell_refinement 'Bruker SMART'
_computing_data_collection 'Bruker SMART'
_computing_data_reduction 'Bruker SHELXTL NT'
_computing_molecular_graphics 'Bruker SHELXTL NT'
_computing_publication_material 'Bruker SHELXTL NT'
_computing_structure_refinement 'SHELXL-97 (Sheldrick, 1997)'
_computing_structure_solution 'SHELXS-97 (Sheldrick, 1990)'
_diffrn_ambient_temperature 294(2)
_diffrn_measured_fraction_theta_full 0.999
_diffrn_measured_fraction_theta_max 0.999
_diffrn_measurement_device_type 'Bruker CCD Area Detector'
_diffrn_measurement_method 'phi and omega scan'
_diffrn_radiation_monochromator graphite
_diffrn_radiation_source 'fine-focus sealed tube'
_diffrn_radiation_type MoK\a
_diffrn_radiation_wavelength 0.71073
_diffrn_reflns_av_R_equivalents 0.0390
_diffrn_reflns_av_sigmaI/netI 0.0397
_diffrn_reflns_limit_h_max 14
_diffrn_reflns_limit_h_min -11
_diffrn_reflns_limit_k_max 25
_diffrn_reflns_limit_k_min -25
_diffrn_reflns_limit_l_max 27
_diffrn_reflns_limit_l_min -19
_diffrn_reflns_number 31134
_diffrn_reflns_theta_full 27.54
_diffrn_reflns_theta_max 27.54
_diffrn_reflns_theta_min 1.41
_exptl_absorpt_coefficient_mu 5.855
_exptl_absorpt_correction_T_max 0.3872
_exptl_absorpt_correction_T_min 0.2910
_exptl_absorpt_correction_type empirical
_exptl_absorpt_process_details 'SADABS; Sheldrick 1996'
_exptl_crystal_colour red
_exptl_crystal_density_diffrn 1.777
_exptl_crystal_density_method 'not measured'
_exptl_crystal_description block
_exptl_crystal_F_000 2352
_exptl_crystal_size_max 0.28
_exptl_crystal_size_mid 0.22
_exptl_crystal_size_min 0.20
_refine_diff_density_max 1.149
_refine_diff_density_min -1.099
_refine_diff_density_rms 0.315
_refine_ls_abs_structure_details 'Flack H D (1983), Acta Cryst. A39, 876-881'
_refine_ls_abs_structure_Flack -0.011(8)
_refine_ls_extinction_method none
_refine_ls_goodness_of_fit_ref 1.090
_refine_ls_hydrogen_treatment mixed
_refine_ls_matrix_type full
_refine_ls_number_parameters 505
_refine_ls_number_reflns 10521
_refine_ls_number_restraints 0
_refine_ls_restrained_S_all 1.090
_refine_ls_R_factor_all 0.0370
_refine_ls_R_factor_gt 0.0277
_refine_ls_shift/su_max 0.001
_refine_ls_shift/su_mean 0.000
_refine_ls_structure_factor_coef Fsqd
_refine_ls_weighting_details 'calc w=1/[\s^2^(Fo^2^)+(0.0442P)^2^+0.0000P] where P=(Fo^2^+2Fc^2^)/3'
_refine_ls_weighting_scheme calc
_refine_ls_wR_factor_gt 0.0628
_refine_ls_wR_factor_ref 0.0836
_reflns_number_gt 9264
_reflns_number_total 10521
_reflns_threshold_expression >2sigma(I)
_cod_duplicate_entry 7103936
_cod_data_source_file b210598e.txt
_cod_data_source_block scw1
_cod_depositor_comments
;
The following automatic conversions were performed:

'_symmetry_cell_setting' value 'Orthorhombic' changed to
'orthorhombic' according to
/usr/data/users/saulius/automatic-downloads/retrospective/RSC/lib/dictionaries/cif_core.dic
dictionary named 'cif_core.dic' version 2.4.2 from 2011-04-26.

Automatic conversion script
Id: cif_fix_values 2281 2013-09-26 08:29:07Z andrius 
;
_cod_original_cell_volume 4563.3(11)
_cod_original_sg_symbol_H-M P2(1)2(1)2(1)
_cod_database_code 7113520

loop_
_symmetry_equiv_pos_as_xyz
'x, y, z'
'-x+1/2, -y, z+1/2'
'-x, y+1/2, -z+1/2'
'x+1/2, -y+1/2, -z'

loop_
_atom_site_label
_atom_site_type_symbol
_atom_site_fract_x
_atom_site_fract_y
_atom_site_fract_z
_atom_site_U_iso_or_equiv
_atom_site_adp_type
_atom_site_occupancy
_atom_site_symmetry_multiplicity
_atom_site_calc_flag
_atom_site_refinement_flags
W1 W 0.043231(16) 0.410896(9) 0.733114(10) 0.04301(4) Uani 1 1 d .
W2 W 0.130613(15) 0.517364(8) 0.931946(9) 0.03732(4) Uani 1 1 d .
Ge1 Ge 0.16264(4) 0.43234(2) 0.83852(2) 0.03675(11) Uani 1 1 d .
Si1 Si 0.29182(16) 0.28679(6) 0.89285(9) 0.0623(4) Uani 1 1 d .
Si2 Si 0.20496(12) 0.68916(6) 0.95086(7) 0.0474(4) Uani 1 1 d .
P1 P 0.39601(9) 0.43055(5) 0.87429(6) 0.0369(3) Uani 1 1 d .
P2 P 0.31502(9) 0.58398(5) 0.86008(5) 0.0348(2) Uani 1 1 d .
O1 O 0.2625(4) 0.4565(3) 0.6429(2) 0.0919(15) Uani 1 1 d .
O2 O 0.1357(5) 0.2620(2) 0.7175(3) 0.1117(18) Uani 1 1 d .
O3 O -0.1070(4) 0.3926(2) 0.6072(2) 0.0894(14) Uani 1 1 d .
O4 O -0.1763(4) 0.3547(2) 0.8184(3) 0.0962(17) Uani 1 1 d .
O5 O -0.0492(4) 0.56218(19) 0.7347(2) 0.0828(14) Uani 1 1 d .
O6 O 0.1063(5) 0.3842(2) 1.0083(2) 0.0919(15) Uani 1 1 d .
O7 O -0.1270(3) 0.5010(2) 0.8734(2) 0.0772(13) Uani 1 1 d .
O8 O -0.0506(4) 0.5637(3) 1.0392(2) 0.0971(15) Uani 1 1 d .
N1 N 0.2944(3) 0.37101(17) 0.87169(19) 0.0417(9) Uani 1 1 d .
N2 N 0.2226(3) 0.61068(16) 0.91382(18) 0.0382(9) Uani 1 1 d .
C1 C 0.1877(5) 0.4408(3) 0.6771(3) 0.0629(16) Uani 1 1 d .
C2 C 0.1012(5) 0.3158(3) 0.7245(3) 0.0648(16) Uani 1 1 d .
C3 C -0.0542(5) 0.3988(3) 0.6543(3) 0.0600(15) Uani 1 1 d .
C4 C -0.0996(5) 0.3762(3) 0.7885(3) 0.0595(16) Uani 1 1 d .
C5 C -0.0151(4) 0.5080(2) 0.7370(3) 0.0526(13) Uani 1 1 d .
C6 C 0.1152(5) 0.4310(3) 0.9781(2) 0.0551(14) Uani 1 1 d .
C7 C -0.0315(4) 0.5050(2) 0.8952(3) 0.0524(13) Uani 1 1 d .
C8 C 0.0187(5) 0.5482(3) 1.0007(3) 0.0572(14) Uani 1 1 d .
C9 C 0.2944(4) 0.49839(17) 0.8679(2) 0.0323(10) Uani 1 1 d .
C10 C 0.1292(7) 0.2607(3) 0.8927(4) 0.089(2) Uani 1 1 d .
H10A H 0.0955 0.2670 0.8508 0.133 Uiso 1 1 calc R
H10B H 0.0843 0.2874 0.9229 0.133 Uiso 1 1 calc R
H10C H 0.1235 0.2143 0.9044 0.133 Uiso 1 1 calc R
C11 C 0.3831(8) 0.2357(3) 0.8426(4) 0.123(3) Uani 1 1 d .
H11A H 0.3550 0.2398 0.7993 0.184 Uiso 1 1 calc R
H11B H 0.3767 0.1898 0.8560 0.184 Uiso 1 1 calc R
H11C H 0.4669 0.2499 0.8452 0.184 Uiso 1 1 calc R
C12 C 0.3542(8) 0.2732(3) 0.9753(3) 0.106(3) Uani 1 1 d .
H12A H 0.3080 0.2994 1.0053 0.159 Uiso 1 1 calc R
H12B H 0.4386 0.2868 0.9765 0.159 Uiso 1 1 calc R
H12C H 0.3481 0.2266 0.9862 0.159 Uiso 1 1 calc R
C13 C 0.0435(5) 0.7185(3) 0.9416(4) 0.078(2) Uani 1 1 d .
H13A H -0.0111 0.6863 0.9603 0.117 Uiso 1 1 calc R
H13B H 0.0248 0.7235 0.8971 0.117 Uiso 1 1 calc R
H13C H 0.0337 0.7609 0.9627 0.117 Uiso 1 1 calc R
C14 C 0.2392(6) 0.6777(3) 1.0370(3) 0.0704(18) Uani 1 1 d .
H14A H 0.3218 0.6622 1.0419 0.106 Uiso 1 1 calc R
H14B H 0.1838 0.6454 1.0548 0.106 Uiso 1 1 calc R
H14C H 0.2297 0.7198 1.0588 0.106 Uiso 1 1 calc R
C15 C 0.3116(5) 0.7528(2) 0.9143(3) 0.0681(19) Uani 1 1 d .
H15A H 0.3947 0.7380 0.9193 0.102 Uiso 1 1 calc R
H15B H 0.3012 0.7952 0.9353 0.102 Uiso 1 1 calc R
H15C H 0.2933 0.7576 0.8697 0.102 Uiso 1 1 calc R
C16 C 0.4711(4) 0.6092(2) 0.8751(2) 0.0419(11) Uani 1 1 d .
C17 C 0.5443(5) 0.6388(3) 0.8288(3) 0.0628(15) Uani 1 1 d .
H17A H 0.5114 0.6498 0.7892 0.075 Uiso 1 1 calc R
C18 C 0.6678(5) 0.6521(3) 0.8418(4) 0.081(2) Uani 1 1 d .
H18A H 0.7183 0.6702 0.8105 0.097 Uiso 1 1 calc R
C19 C 0.7134(5) 0.6381(3) 0.9017(4) 0.076(2) Uani 1 1 d .
H19A H 0.7947 0.6480 0.9108 0.092 Uiso 1 1 calc R
C20 C 0.6421(4) 0.6102(3) 0.9475(3) 0.0613(16) Uani 1 1 d .
H20A H 0.6753 0.6006 0.9874 0.074 Uiso 1 1 calc R
C21 C 0.5206(4) 0.5961(2) 0.9354(3) 0.0456(11) Uani 1 1 d .
H21A H 0.4716 0.5779 0.9673 0.055 Uiso 1 1 calc R
C22 C 0.2770(4) 0.6130(2) 0.7810(2) 0.0474(12) Uani 1 1 d .
C23 C 0.3361(6) 0.5861(3) 0.7275(3) 0.0677(16) Uani 1 1 d .
H23A H 0.3932 0.5519 0.7324 0.081 Uiso 1 1 calc R
C24 C 0.3090(7) 0.6108(4) 0.6665(3) 0.093(2) Uani 1 1 d .
H24A H 0.3510 0.5938 0.6315 0.112 Uiso 1 1 calc R
C25 C 0.2207(9) 0.6603(4) 0.6570(4) 0.113(3) Uani 1 1 d .
H25A H 0.2028 0.6760 0.6163 0.136 Uiso 1 1 calc R
C26 C 0.1651(8) 0.6833(3) 0.7062(4) 0.111(3) Uani 1 1 d .
H26A H 0.1061 0.7162 0.6996 0.133 Uiso 1 1 calc R
C27 C 0.1872(5) 0.6623(2) 0.7704(3) 0.0643(16) Uani 1 1 d .
H27A H 0.1433 0.6806 0.8042 0.077 Uiso 1 1 calc R
C28 C 0.4916(4) 0.4264(2) 0.9448(2) 0.0427(12) Uani 1 1 d .
C29 C 0.6145(4) 0.4088(3) 0.9422(3) 0.0611(15) Uani 1 1 d .
H29A H 0.6482 0.3971 0.9030 0.073 Uiso 1 1 calc R
C30 C 0.6882(6) 0.4080(3) 0.9955(3) 0.0774(19) Uani 1 1 d .
H30A H 0.7707 0.3967 0.9926 0.093 Uiso 1 1 calc R
C31 C 0.6370(6) 0.4241(3) 1.0521(3) 0.085(2) Uani 1 1 d .
H31A H 0.6855 0.4247 1.0886 0.102 Uiso 1 1 calc R
C32 C 0.5135(6) 0.4399(3) 1.0569(3) 0.0704(18) Uani 1 1 d .
H32A H 0.4789 0.4489 1.0966 0.085 Uiso 1 1 calc R
C33 C 0.4435(5) 0.4421(2) 1.0031(2) 0.0545(14) Uani 1 1 d .
H33A H 0.3616 0.4544 1.0061 0.065 Uiso 1 1 calc R
C34 C 0.4963(4) 0.4298(2) 0.8062(2) 0.0481(13) Uani 1 1 d .
C35 C 0.4655(5) 0.3905(3) 0.7532(3) 0.0711(18) Uani 1 1 d .
H35A H 0.4005 0.3604 0.7552 0.085 Uiso 1 1 calc R
C36 C 0.5328(6) 0.3970(4) 0.6983(3) 0.095(2) Uani 1 1 d .
H36A H 0.5149 0.3690 0.6641 0.114 Uiso 1 1 calc R
C37 C 0.6241(6) 0.4423(5) 0.6917(3) 0.106(3) Uani 1 1 d .
H37A H 0.6637 0.4475 0.6528 0.127 Uiso 1 1 calc R
C38 C 0.6576(5) 0.4807(4) 0.7436(3) 0.088(2) Uani 1 1 d .
H38A H 0.7225 0.5107 0.7405 0.106 Uiso 1 1 calc R
C39 C 0.5934(4) 0.4741(3) 0.8006(3) 0.0608(15) Uani 1 1 d .
H39A H 0.6162 0.4999 0.8356 0.073 Uiso 1 1 calc R

loop_
_atom_site_aniso_label
_atom_site_aniso_U_11
_atom_site_aniso_U_22
_atom_site_aniso_U_33
_atom_site_aniso_U_23
_atom_site_aniso_U_13
_atom_site_aniso_U_12
W1 0.04055(8) 0.04955(8) 0.03893(10) -0.01124(8) -0.00444(8) 0.00228(8)
W2 0.03846(8) 0.04129(7) 0.03222(8) -0.00667(8) 0.00608(8) -0.00500(7)
Ge1 0.0374(2) 0.0399(2) 0.0329(2) -0.00672(18) -0.00067(18) 0.00008(17)
Si1 0.0876(10) 0.0361(6) 0.0632(10) -0.0011(7) -0.0195(9) 0.0028(7)
Si2 0.0486(7) 0.0379(6) 0.0558(9) -0.0107(6) 0.0008(6) 0.0003(5)
P1 0.0375(5) 0.0404(5) 0.0328(6) -0.0028(5) -0.0006(5) 0.0060(4)
P2 0.0338(5) 0.0365(5) 0.0343(6) 0.0011(5) 0.0009(4) -0.0022(4)
O1 0.076(3) 0.118(3) 0.082(3) -0.023(3) 0.027(2) -0.018(2)
O2 0.147(4) 0.085(3) 0.104(4) -0.029(3) -0.003(4) 0.052(3)
O3 0.098(3) 0.108(3) 0.062(3) -0.018(2) -0.037(2) -0.008(3)
O4 0.082(3) 0.067(2) 0.139(5) 0.005(3) 0.040(3) -0.010(2)
O5 0.086(3) 0.057(2) 0.105(4) -0.003(2) 0.003(3) -0.002(2)
O6 0.137(4) 0.077(2) 0.061(3) 0.021(2) 0.011(3) -0.022(3)
O7 0.0380(16) 0.110(3) 0.084(3) -0.034(2) -0.0039(19) 0.0064(19)
O8 0.098(3) 0.128(3) 0.066(3) -0.036(3) 0.041(2) -0.010(3)
N1 0.0476(18) 0.0380(17) 0.040(2) -0.0081(16) -0.0046(18) 0.0044(15)
N2 0.0386(17) 0.0339(15) 0.042(2) -0.0036(15) 0.0033(16) -0.0036(14)
C1 0.058(3) 0.088(4) 0.043(3) -0.019(3) 0.000(3) -0.001(3)
C2 0.065(3) 0.070(3) 0.060(4) -0.025(3) -0.008(3) 0.014(3)
C3 0.065(3) 0.060(3) 0.055(3) -0.012(2) -0.018(3) 0.000(3)
C4 0.055(3) 0.053(3) 0.070(4) -0.008(3) 0.005(3) 0.002(2)
C5 0.049(2) 0.052(2) 0.057(3) -0.009(2) -0.004(2) -0.005(2)
C6 0.068(3) 0.059(3) 0.038(3) -0.001(2) 0.006(3) -0.009(2)
C7 0.047(2) 0.062(3) 0.048(3) -0.016(2) 0.005(2) 0.006(2)
C8 0.054(3) 0.073(3) 0.044(3) -0.018(3) 0.016(2) -0.009(2)
C9 0.0342(18) 0.0315(18) 0.031(2) -0.0005(16) 0.0012(17) 0.0005(14)
C10 0.118(5) 0.057(3) 0.091(5) 0.011(3) -0.013(5) -0.031(3)
C11 0.170(7) 0.059(3) 0.140(8) -0.006(4) -0.005(7) 0.040(4)
C12 0.178(7) 0.055(3) 0.086(5) 0.018(3) -0.061(5) -0.019(4)
C13 0.056(3) 0.070(3) 0.107(6) -0.011(3) 0.003(4) 0.018(3)
C14 0.090(4) 0.063(3) 0.059(4) -0.019(3) 0.006(3) -0.011(3)
C15 0.061(3) 0.042(2) 0.101(5) -0.006(3) -0.002(3) -0.007(2)
C16 0.034(2) 0.042(2) 0.050(3) -0.004(2) 0.001(2) -0.0047(17)
C17 0.050(3) 0.072(3) 0.067(4) 0.016(3) 0.006(3) -0.016(3)
C18 0.055(3) 0.091(4) 0.098(5) 0.017(4) 0.015(3) -0.028(3)
C19 0.042(3) 0.071(3) 0.115(6) -0.018(4) -0.010(3) -0.013(3)
C20 0.046(2) 0.074(3) 0.065(4) -0.012(3) -0.015(3) -0.004(2)
C21 0.045(2) 0.049(2) 0.043(3) -0.002(2) -0.003(2) -0.0006(19)
C22 0.051(2) 0.050(2) 0.041(3) 0.009(2) -0.010(2) -0.009(2)
C23 0.081(4) 0.084(3) 0.038(3) 0.004(3) 0.000(3) 0.003(3)
C24 0.122(5) 0.111(5) 0.047(4) 0.004(4) 0.007(4) -0.019(5)
C25 0.192(8) 0.098(5) 0.049(4) 0.029(4) -0.011(5) -0.014(6)
C26 0.140(6) 0.076(4) 0.118(6) 0.045(4) -0.078(5) -0.012(4)
C27 0.077(3) 0.054(3) 0.062(4) -0.001(3) -0.012(3) 0.011(3)
C28 0.054(2) 0.039(2) 0.035(2) 0.0030(18) -0.008(2) -0.0009(18)
C29 0.054(3) 0.071(3) 0.058(3) 0.002(3) -0.011(3) 0.017(2)
C30 0.063(3) 0.098(4) 0.072(4) 0.014(4) -0.023(3) 0.008(3)
C31 0.101(4) 0.088(4) 0.065(4) 0.015(3) -0.049(3) -0.005(4)
C32 0.095(4) 0.073(3) 0.043(3) 0.000(3) -0.013(3) 0.001(3)
C33 0.068(3) 0.056(3) 0.039(3) -0.003(2) -0.007(3) 0.005(2)
C34 0.038(2) 0.063(3) 0.043(3) -0.004(2) 0.001(2) 0.016(2)
C35 0.059(3) 0.111(4) 0.043(3) -0.019(3) 0.001(3) 0.016(3)
C36 0.067(4) 0.168(7) 0.050(4) -0.037(4) 0.002(3) 0.009(4)
C37 0.053(3) 0.220(9) 0.045(3) 0.005(5) 0.009(3) 0.024(5)
C38 0.041(3) 0.153(6) 0.071(4) 0.025(4) 0.015(3) 0.020(3)
C39 0.048(3) 0.082(4) 0.053(3) 0.002(3) 0.007(2) 0.012(3)

loop_
_atom_type_symbol
_atom_type_description
_atom_type_scat_dispersion_real
_atom_type_scat_dispersion_imag
_atom_type_scat_source
C C 0.0033 0.0016 'International Tables Vol C Tables 4.2.6.8 and 6.1.1.4'
H H 0.0000 0.0000 'International Tables Vol C Tables 4.2.6.8 and 6.1.1.4'
N N 0.0061 0.0033 'International Tables Vol C Tables 4.2.6.8 and 6.1.1.4'
O O 0.0106 0.0060 'International Tables Vol C Tables 4.2.6.8 and 6.1.1.4'
P P 0.1023 0.0942 'International Tables Vol C Tables 4.2.6.8 and 6.1.1.4'
Ge Ge 0.1547 1.8001 'International Tables Vol C Tables 4.2.6.8 and 6.1.1.4'
W W -0.8490 6.8722 'International Tables Vol C Tables 4.2.6.8 and 6.1.1.4'
Si Si 0.0817 0.0704 'International Tables Vol C Tables 4.2.6.8 and 6.1.1.4'

loop_
_geom_angle_atom_site_label_1
_geom_angle_atom_site_label_2
_geom_angle_atom_site_label_3
_geom_angle
C3 W1 C2 88.8(2)
C3 W1 C5 88.9(2)
C2 W1 C5 177.1(2)
C3 W1 C1 88.4(2)
C2 W1 C1 88.9(2)
C5 W1 C1 89.3(2)
C3 W1 C4 91.3(2)
C2 W1 C4 88.4(2)
C5 W1 C4 93.4(2)
C1 W1 C4 177.3(2)
C3 W1 Ge1 176.66(15)
C2 W1 Ge1 94.24(17)
C5 W1 Ge1 88.09(16)
C1 W1 Ge1 92.97(16)
C4 W1 Ge1 87.52(16)
C7 W2 C6 90.3(2)
C7 W2 C8 76.5(2)
C6 W2 C8 82.1(2)
C7 W2 N2 117.70(18)
C6 W2 N2 151.47(18)
C8 W2 N2 98.49(18)
C7 W2 C9 117.53(19)
C6 W2 C9 102.16(18)
C8 W2 C9 164.96(18)
N2 W2 C9 70.82(13)
C7 W2 Ge1 75.11(14)
C6 W2 Ge1 79.22(15)
C8 W2 Ge1 145.73(15)
N2 W2 Ge1 111.54(10)
C9 W2 Ge1 48.93(10)
C7 W2 P2 119.58(16)
C6 W2 P2 136.42(16)
C8 W2 P2 132.45(16)
N2 W2 P2 33.98(10)
C9 W2 P2 37.46(9)
Ge1 W2 P2 79.16(3)
N1 Ge1 C9 77.55(15)
N1 Ge1 W1 123.50(11)
C9 Ge1 W1 135.60(12)
N1 Ge1 W2 103.39(11)
C9 Ge1 W2 56.67(11)
W1 Ge1 W2 132.513(19)
N1 Ge1 P1 37.67(10)
C9 Ge1 P1 41.33(11)
W1 Ge1 P1 135.93(3)
W2 Ge1 P1 85.75(3)
N1 Si1 C11 113.2(3)
N1 Si1 C10 106.7(2)
C11 Si1 C10 112.2(4)
N1 Si1 C12 111.6(2)
C11 Si1 C12 105.1(4)
C10 Si1 C12 108.0(4)
N2 Si2 C14 107.3(2)
N2 Si2 C13 109.7(2)
C14 Si2 C13 109.2(3)
N2 Si2 C15 110.6(2)
C14 Si2 C15 110.7(3)
C13 Si2 C15 109.3(3)
N1 P1 C9 97.42(18)
N1 P1 C34 112.5(2)
C9 P1 C34 109.4(2)
N1 P1 C28 112.8(2)
C9 P1 C28 117.5(2)
C34 P1 C28 107.2(2)
N1 P1 Ge1 49.15(13)
C9 P1 Ge1 50.33(13)
C34 P1 Ge1 111.13(16)
C28 P1 Ge1 141.58(16)
N2 P2 C9 100.30(19)
N2 P2 C22 113.2(2)
C9 P2 C22 112.0(2)
N2 P2 C16 112.3(2)
C9 P2 C16 112.43(19)
C22 P2 C16 106.7(2)
N2 P2 W2 48.50(12)
C9 P2 W2 52.86(14)
C22 P2 W2 118.25(15)
C16 P2 W2 134.98(17)
P1 N1 Si1 135.1(2)
P1 N1 Ge1 93.19(17)
Si1 N1 Ge1 131.6(2)
P2 N2 Si2 132.4(2)
P2 N2 W2 97.51(15)
Si2 N2 W2 130.0(2)
O1 C1 W1 175.5(5)
O2 C2 W1 177.7(6)
O3 C3 W1 177.4(5)
O4 C4 W1 177.3(5)
O5 C5 W1 175.3(5)
O6 C6 W2 175.2(5)
O7 C7 W2 176.8(4)
O8 C8 W2 176.3(5)
P2 C9 P1 133.3(2)
P2 C9 Ge1 134.3(2)
P1 C9 Ge1 88.34(15)
P2 C9 W2 89.68(16)
P1 C9 W2 125.6(2)
Ge1 C9 W2 74.39(13)
Si1 C10 H10A 109.5
Si1 C10 H10B 109.5
H10A C10 H10B 109.5
Si1 C10 H10C 109.5
H10A C10 H10C 109.5
H10B C10 H10C 109.5
Si1 C11 H11A 109.5
Si1 C11 H11B 109.5
H11A C11 H11B 109.5
Si1 C11 H11C 109.5
H11A C11 H11C 109.5
H11B C11 H11C 109.5
Si1 C12 H12A 109.5
Si1 C12 H12B 109.5
H12A C12 H12B 109.5
Si1 C12 H12C 109.5
H12A C12 H12C 109.5
H12B C12 H12C 109.5
Si2 C13 H13A 109.5
Si2 C13 H13B 109.5
H13A C13 H13B 109.5
Si2 C13 H13C 109.5
H13A C13 H13C 109.5
H13B C13 H13C 109.5
Si2 C14 H14A 109.5
Si2 C14 H14B 109.5
H14A C14 H14B 109.5
Si2 C14 H14C 109.5
H14A C14 H14C 109.5
H14B C14 H14C 109.5
Si2 C15 H15A 109.5
Si2 C15 H15B 109.5
H15A C15 H15B 109.5
Si2 C15 H15C 109.5
H15A C15 H15C 109.5
H15B C15 H15C 109.5
C17 C16 C21 119.2(4)
C17 C16 P2 122.7(4)
C21 C16 P2 118.0(3)
C16 C17 C18 119.9(6)
C16 C17 H17A 120.0
C18 C17 H17A 120.0
C19 C18 C17 119.1(6)
C19 C18 H18A 120.5
C17 C18 H18A 120.5
C20 C19 C18 121.4(5)
C20 C19 H19A 119.3
C18 C19 H19A 119.3
C19 C20 C21 120.4(6)
C19 C20 H20A 119.8
C21 C20 H20A 119.8
C20 C21 C16 120.0(5)
C20 C21 H21A 120.0
C16 C21 H21A 120.0
C23 C22 C27 117.6(5)
C23 C22 P2 120.4(4)
C27 C22 P2 122.0(4)
C24 C23 C22 119.9(6)
C24 C23 H23A 120.1
C22 C23 H23A 120.1
C25 C24 C23 121.7(7)
C25 C24 H24A 119.2
C23 C24 H24A 119.2
C26 C25 C24 117.9(7)
C26 C25 H25A 121.1
C24 C25 H25A 121.1
C25 C26 C27 124.8(7)
C25 C26 H26A 117.6
C27 C26 H26A 117.6
C22 C27 C26 118.1(6)
C22 C27 H27A 121.0
C26 C27 H27A 121.0
C33 C28 C29 117.8(5)
C33 C28 P1 119.8(4)
C29 C28 P1 122.4(4)
C30 C29 C28 122.4(5)
C30 C29 H29A 118.8
C28 C29 H29A 118.8
C31 C30 C29 117.9(6)
C31 C30 H30A 121.1
C29 C30 H30A 121.1
C30 C31 C32 121.3(6)
C30 C31 H31A 119.3
C32 C31 H31A 119.3
C33 C32 C31 119.5(6)
C33 C32 H32A 120.3
C31 C32 H32A 120.3
C32 C33 C28 121.1(5)
C32 C33 H33A 119.5
C28 C33 H33A 119.5
C39 C34 C35 118.2(5)
C39 C34 P1 121.9(4)
C35 C34 P1 119.2(4)
C36 C35 C34 118.9(6)
C36 C35 H35A 120.5
C34 C35 H35A 120.5
C37 C36 C35 122.9(7)
C37 C36 H36A 118.5
C35 C36 H36A 118.5
C36 C37 C38 119.1(6)
C36 C37 H37A 120.4
C38 C37 H37A 120.4
C37 C38 C39 119.3(6)
C37 C38 H38A 120.3
C39 C38 H38A 120.3
C34 C39 C38 121.3(6)
C34 C39 H39A 119.4
C38 C39 H39A 119.4

loop_
_geom_bond_atom_site_label_1
_geom_bond_atom_site_label_2
_geom_bond_distance
W1 C3 1.979(5)
W1 C2 2.008(5)
W1 C5 2.040(5)
W1 C1 2.054(6)
W1 C4 2.064(6)
W1 Ge1 2.6001(6)
W2 C7 1.946(5)
W2 C6 1.982(5)
W2 C8 1.987(5)
W2 N2 2.149(3)
W2 C9 2.267(4)
W2 Ge1 2.6133(5)
W2 P2 2.8440(11)
Ge1 N1 2.013(4)
Ge1 C9 2.046(4)
Ge1 P1 2.6567(12)
Si1 N1 1.737(4)
Si1 C11 1.772(8)
Si1 C10 1.850(7)
Si1 C12 1.876(7)
Si2 N2 1.758(3)
Si2 C14 1.857(6)
Si2 C13 1.868(6)
Si2 C15 1.885(5)
P1 N1 1.626(4)
P1 C9 1.755(4)
P1 C34 1.798(5)
P1 C28 1.811(5)
P2 N2 1.603(4)
P2 C9 1.730(4)
P2 C22 1.803(5)
P2 C16 1.805(4)
O1 C1 1.131(7)
O2 C2 1.146(7)
O3 C3 1.149(7)
O4 C4 1.129(7)
O5 C5 1.145(6)
O6 C6 1.133(6)
O7 C7 1.142(6)
O8 C8 1.149(7)
C10 H10A 0.9600
C10 H10B 0.9600
C10 H10C 0.9600
C11 H11A 0.9600
C11 H11B 0.9600
C11 H11C 0.9600
C12 H12A 0.9600
C12 H12B 0.9600
C12 H12C 0.9600
C13 H13A 0.9600
C13 H13B 0.9600
C13 H13C 0.9600
C14 H14A 0.9600
C14 H14B 0.9600
C14 H14C 0.9600
C15 H15A 0.9600
C15 H15B 0.9600
C15 H15C 0.9600
C16 C17 1.388(7)
C16 C21 1.399(7)
C17 C18 1.401(8)
C17 H17A 0.9300
C18 C19 1.379(9)
C18 H18A 0.9300
C19 C20 1.355(9)
C19 H19A 0.9300
C20 C21 1.381(6)
C20 H20A 0.9300
C21 H21A 0.9300
C22 C23 1.401(8)
C22 C27 1.406(7)
C23 C24 1.401(9)
C23 H23A 0.9300
C24 C25 1.393(9)
C24 H24A 0.9300
C25 C26 1.281(9)
C25 H25A 0.9300
C26 C27 1.431(9)
C26 H26A 0.9300
C27 H27A 0.9300
C28 C33 1.365(7)
C28 C29 1.389(7)
C29 C30 1.377(8)
C29 H29A 0.9300
C30 C31 1.350(9)
C30 H30A 0.9300
C31 C32 1.388(9)
C31 H31A 0.9300
C32 C33 1.364(8)
C32 H32A 0.9300
C33 H33A 0.9300
C34 C39 1.385(7)
C34 C35 1.401(8)
C35 C36 1.370(9)
C35 H35A 0.9300
C36 C37 1.353(9)
C36 H36A 0.9300
C37 C38 1.378(9)
C37 H37A 0.9300
C38 C39 1.391(8)
C38 H38A 0.9300
C39 H39A 0.9300

loop_
_geom_torsion_atom_site_label_1
_geom_torsion_atom_site_label_2
_geom_torsion_atom_site_label_3
_geom_torsion_atom_site_label_4
_geom_torsion
C3 W1 Ge1 N1 170(3)
C2 W1 Ge1 N1 13.3(2)
C5 W1 Ge1 N1 -164.95(19)
C1 W1 Ge1 N1 -75.8(2)
C4 W1 Ge1 N1 101.52(19)
C3 W1 Ge1 C9 -82(3)
C2 W1 Ge1 C9 121.2(2)
C5 W1 Ge1 C9 -57.1(2)
C1 W1 Ge1 C9 32.1(2)
C4 W1 Ge1 C9 -150.6(2)
C3 W1 Ge1 W2 0(3)
C2 W1 Ge1 W2 -156.26(17)
C5 W1 Ge1 W2 25.48(14)
C1 W1 Ge1 W2 114.64(17)
C4 W1 Ge1 W2 -68.05(14)
C3 W1 Ge1 P1 -143(3)
C2 W1 Ge1 P1 60.38(17)
C5 W1 Ge1 P1 -117.88(15)
C1 W1 Ge1 P1 -28.71(17)
C4 W1 Ge1 P1 148.59(15)
C7 W2 Ge1 N1 -144.95(19)
C6 W2 Ge1 N1 -51.7(2)
C8 W2 Ge1 N1 -109.8(3)
N2 W2 Ge1 N1 100.72(15)
C9 W2 Ge1 N1 65.06(17)
P2 W2 Ge1 N1 90.23(11)
C7 W2 Ge1 C9 150.0(2)
C6 W2 Ge1 C9 -116.8(2)
C8 W2 Ge1 C9 -174.9(3)
N2 W2 Ge1 C9 35.66(16)
P2 W2 Ge1 C9 25.17(13)
C7 W2 Ge1 W1 26.13(16)
C6 W2 Ge1 W1 119.37(16)
C8 W2 Ge1 W1 61.2(3)
N2 W2 Ge1 W1 -88.21(10)
C9 W2 Ge1 W1 -123.87(13)
P2 W2 Ge1 W1 -98.70(3)
C7 W2 Ge1 P1 -178.47(16)
C6 W2 Ge1 P1 -85.23(16)
C8 W2 Ge1 P1 -143.4(3)
N2 W2 Ge1 P1 67.19(10)
C9 W2 Ge1 P1 31.54(13)
P2 W2 Ge1 P1 56.71(3)
C9 Ge1 P1 N1 159.9(3)
W1 Ge1 P1 N1 -87.73(19)
W2 Ge1 P1 N1 118.45(18)
N1 Ge1 P1 C9 -159.9(3)
W1 Ge1 P1 C9 112.39(19)
W2 Ge1 P1 C9 -41.44(18)
N1 Ge1 P1 C34 102.0(3)
C9 Ge1 P1 C34 -98.1(3)
W1 Ge1 P1 C34 14.28(18)
W2 Ge1 P1 C34 -139.54(17)
N1 Ge1 P1 C28 -74.5(3)
C9 Ge1 P1 C28 85.4(3)
W1 Ge1 P1 C28 -162.2(2)
W2 Ge1 P1 C28 43.9(2)
C7 W2 P2 N2 96.6(2)
C6 W2 P2 N2 -136.1(3)
C8 W2 P2 N2 -2.4(3)
C9 W2 P2 N2 -165.8(3)
Ge1 W2 P2 N2 162.37(18)
C7 W2 P2 C9 -97.6(2)
C6 W2 P2 C9 29.7(3)
C8 W2 P2 C9 163.4(3)
N2 W2 P2 C9 165.8(3)
Ge1 W2 P2 C9 -31.82(18)
C7 W2 P2 C22 -0.4(2)
C6 W2 P2 C22 126.9(3)
C8 W2 P2 C22 -99.4(3)
N2 W2 P2 C22 -96.9(2)
C9 W2 P2 C22 97.2(3)
Ge1 W2 P2 C22 65.43(18)
C7 W2 P2 C16 177.0(3)
C6 W2 P2 C16 -55.7(3)
C8 W2 P2 C16 78.0(3)
N2 W2 P2 C16 80.4(3)
C9 W2 P2 C16 -85.4(3)
Ge1 W2 P2 C16 -117.2(2)
C9 P1 N1 Si1 -161.3(3)
C34 P1 N1 Si1 84.1(4)
C28 P1 N1 Si1 -37.3(4)
Ge1 P1 N1 Si1 -176.8(4)
C9 P1 N1 Ge1 15.5(2)
C34 P1 N1 Ge1 -99.1(2)
C28 P1 N1 Ge1 139.50(18)
C11 Si1 N1 P1 -69.8(5)
C10 Si1 N1 P1 166.3(4)
C12 Si1 N1 P1 48.5(5)
C11 Si1 N1 Ge1 114.4(4)
C10 Si1 N1 Ge1 -9.4(4)
C12 Si1 N1 Ge1 -127.2(4)
C9 Ge1 N1 P1 -13.45(17)
W1 Ge1 N1 P1 123.55(12)
W2 Ge1 N1 P1 -64.34(16)
C9 Ge1 N1 Si1 163.5(3)
W1 Ge1 N1 Si1 -59.5(3)
W2 Ge1 N1 Si1 112.7(3)
P1 Ge1 N1 Si1 177.0(4)
C9 P2 N2 Si2 165.1(3)
C22 P2 N2 Si2 -75.4(3)
C16 P2 N2 Si2 45.5(4)
W2 P2 N2 Si2 176.6(4)
C9 P2 N2 W2 -11.5(2)
C22 P2 N2 W2 108.0(2)
C16 P2 N2 W2 -131.05(18)
C14 Si2 N2 P2 -116.5(3)
C13 Si2 N2 P2 125.0(4)
C15 Si2 N2 P2 4.4(4)
C14 Si2 N2 W2 59.1(3)
C13 Si2 N2 W2 -59.4(4)
C15 Si2 N2 W2 180.0(3)
C7 W2 N2 P2 -102.6(2)
C6 W2 N2 P2 89.1(4)
C8 W2 N2 P2 178.2(2)
C9 W2 N2 P2 9.09(16)
Ge1 W2 N2 P2 -18.65(18)
C7 W2 N2 Si2 80.6(3)
C6 W2 N2 Si2 -87.6(4)
C8 W2 N2 Si2 1.5(3)
C9 W2 N2 Si2 -167.6(3)
Ge1 W2 N2 Si2 164.6(2)
P2 W2 N2 Si2 -176.7(4)
C3 W1 C1 O1 -1(7)
C2 W1 C1 O1 88(7)
C5 W1 C1 O1 -90(7)
C4 W1 C1 O1 82(9)
Ge1 W1 C1 O1 -178(100)
C3 W1 C2 O2 56(13)
C5 W1 C2 O2 17(16)
C1 W1 C2 O2 -33(13)
C4 W1 C2 O2 147(13)
Ge1 W1 C2 O2 -126(13)
C2 W1 C3 O3 -88(11)
C5 W1 C3 O3 90(11)
C1 W1 C3 O3 0(11)
C4 W1 C3 O3 -177(100)
Ge1 W1 C3 O3 115(10)
C3 W1 C4 O4 85(12)
C2 W1 C4 O4 -4(12)
C5 W1 C4 O4 174(100)
C1 W1 C4 O4 2(15)
Ge1 W1 C4 O4 -98(12)
C3 W1 C5 O5 -23(5)
C2 W1 C5 O5 15(8)
C1 W1 C5 O5 65(5)
C4 W1 C5 O5 -115(5)
Ge1 W1 C5 O5 158(5)
C7 W2 C6 O6 -113(6)
C8 W2 C6 O6 -37(6)
N2 W2 C6 O6 56(6)
C9 W2 C6 O6 128(6)
Ge1 W2 C6 O6 172(6)
P2 W2 C6 O6 110(6)
C6 W2 C7 O7 154(8)
C8 W2 C7 O7 72(8)
N2 W2 C7 O7 -21(8)
C9 W2 C7 O7 -102(8)
Ge1 W2 C7 O7 -128(8)
P2 W2 C7 O7 -60(8)
C7 W2 C8 O8 28(9)
C6 W2 C8 O8 -64(9)
N2 W2 C8 O8 145(9)
C9 W2 C8 O8 -172(8)
Ge1 W2 C8 O8 -7(9)
P2 W2 C8 O8 146(8)
N2 P2 C9 P1 -131.9(3)
C22 P2 C9 P1 107.8(4)
C16 P2 C9 P1 -12.4(4)
W2 P2 C9 P1 -142.7(4)
N2 P2 C9 Ge1 78.3(3)
C22 P2 C9 Ge1 -42.0(4)
C16 P2 C9 Ge1 -162.1(3)
W2 P2 C9 Ge1 67.6(3)
N2 P2 C9 W2 10.76(19)
C22 P2 C9 W2 -109.5(2)
C16 P2 C9 W2 130.3(2)
N1 P1 C9 P2 -174.1(4)
C34 P1 C9 P2 -57.0(4)
C28 P1 C9 P2 65.4(4)
Ge1 P1 C9 P2 -158.9(4)
N1 P1 C9 Ge1 -15.2(2)
C34 P1 C9 Ge1 101.8(2)
C28 P1 C9 Ge1 -135.72(19)
N1 P1 C9 W2 54.2(3)
C34 P1 C9 W2 171.2(2)
C28 P1 C9 W2 -66.3(3)
Ge1 P1 C9 W2 69.4(2)
N1 Ge1 C9 P2 170.9(4)
W1 Ge1 C9 P2 45.3(4)
W2 Ge1 C9 P2 -73.7(3)
P1 Ge1 C9 P2 158.5(4)
N1 Ge1 C9 P1 12.43(16)
W1 Ge1 C9 P1 -113.19(14)
W2 Ge1 C9 P1 127.8(2)
N1 Ge1 C9 W2 -115.40(15)
W1 Ge1 C9 W2 118.98(11)
P1 Ge1 C9 W2 -127.8(2)
C7 W2 C9 P2 103.6(2)
C6 W2 C9 P2 -159.6(2)
C8 W2 C9 P2 -54.5(8)
N2 W2 C9 P2 -8.34(15)
Ge1 W2 C9 P2 136.6(2)
C7 W2 C9 P1 -109.3(3)
C6 W2 C9 P1 -12.5(3)
C8 W2 C9 P1 92.6(7)
N2 W2 C9 P1 138.8(3)
Ge1 W2 C9 P1 -76.3(2)
P2 W2 C9 P1 147.1(4)
C7 W2 C9 Ge1 -33.0(2)
C6 W2 C9 Ge1 63.80(19)
C8 W2 C9 Ge1 168.9(7)
N2 W2 C9 Ge1 -144.97(16)
P2 W2 C9 Ge1 -136.6(2)
N2 P2 C16 C17 -130.6(4)
C9 P2 C16 C17 117.2(4)
C22 P2 C16 C17 -6.0(5)
W2 P2 C16 C17 176.4(3)
N2 P2 C16 C21 51.6(4)
C9 P2 C16 C21 -60.7(4)
C22 P2 C16 C21 176.1(3)
W2 P2 C16 C21 -1.4(5)
C21 C16 C17 C18 3.2(8)
P2 C16 C17 C18 -174.7(4)
C16 C17 C18 C19 -2.8(9)
C17 C18 C19 C20 1.7(10)
C18 C19 C20 C21 -1.0(9)
C19 C20 C21 C16 1.4(8)
C17 C16 C21 C20 -2.5(7)
P2 C16 C21 C20 175.5(4)
N2 P2 C22 C23 -169.8(4)
C9 P2 C22 C23 -57.3(5)
C16 P2 C22 C23 66.1(5)
W2 P2 C22 C23 -115.9(4)
N2 P2 C22 C27 9.4(5)
C9 P2 C22 C27 121.9(4)
C16 P2 C22 C27 -114.7(4)
W2 P2 C22 C27 63.3(4)
C27 C22 C23 C24 3.1(8)
P2 C22 C23 C24 -177.7(5)
C22 C23 C24 C25 -2.4(11)
C23 C24 C25 C26 0.7(13)
C24 C25 C26 C27 0.2(13)
C23 C22 C27 C26 -2.2(8)
P2 C22 C27 C26 178.5(5)
C25 C26 C27 C22 0.6(11)
N1 P1 C28 C33 -71.2(4)
C9 P1 C28 C33 40.9(4)
C34 P1 C28 C33 164.4(4)
Ge1 P1 C28 C33 -19.0(5)
N1 P1 C28 C29 110.0(4)
C9 P1 C28 C29 -137.9(4)
C34 P1 C28 C29 -14.4(5)
Ge1 P1 C28 C29 162.2(3)
C33 C28 C29 C30 -1.3(8)
P1 C28 C29 C30 177.6(5)
C28 C29 C30 C31 1.0(9)
C29 C30 C31 C32 1.1(10)
C30 C31 C32 C33 -3.0(10)
C31 C32 C33 C28 2.6(8)
C29 C28 C33 C32 -0.6(7)
P1 C28 C33 C32 -179.4(4)
N1 P1 C34 C39 -176.6(4)
C9 P1 C34 C39 76.4(4)
C28 P1 C34 C39 -52.0(5)
Ge1 P1 C34 C39 130.2(4)
N1 P1 C34 C35 13.0(5)
C9 P1 C34 C35 -94.1(5)
C28 P1 C34 C35 137.5(4)
Ge1 P1 C34 C35 -40.2(5)
C39 C34 C35 C36 0.4(8)
P1 C34 C35 C36 171.2(5)
C34 C35 C36 C37 -3.5(11)
C35 C36 C37 C38 4.7(12)
C36 C37 C38 C39 -2.8(11)
C35 C34 C39 C38 1.4(8)
P1 C34 C39 C38 -169.2(5)
C37 C38 C39 C34 -0.2(10)
